data_2010576
loop_
_publ_author_name
'Boyd, Peter D. W.'
'Rickard, Clifton E. F.'
'Cavell, Kingsley J.'

_publ_section_title
;
 [Bis(diphenylphosphino)alkane](pentane-2,4-dithionato) complexes of
 nickel(II)
;
_journal_issue 1
_journal_name_full 'Acta Crystallographica Section C'
_journal_page_first e16
_journal_page_last e18
_journal_paper_doi 10.1107/S0108270199016078
_journal_volume 56
_journal_year 2000
_chemical_formula_iupac '[Ni1 (C27 H26 P2) (C5 H7 S2)] P1 F6'
_chemical_formula_moiety 'C32 H33 Ni P2 S2, F6 P'
_chemical_formula_sum 'C32 H33 F6 Ni P3 S2'
_chemical_formula_weight 747.32
_chemical_name_systematic
;
  Pentane-2,4-dithione[bis(diphenylphosphino)propane]nickel(II)
hexafluorophosphate.
;
_space_group_IT_number 11
_symmetry_cell_setting monoclinic
_symmetry_space_group_name_Hall '-P 2yb'
_symmetry_space_group_name_H-M 'P 1 21/m 1'
_audit_creation_method SHELXL-97
_cell_angle_alpha 90.00
_cell_angle_beta 94.14
_cell_angle_gamma 90.00
_cell_formula_units_Z 2
_cell_length_a 10.0345(2)
_cell_length_b 15.8632(2)
_cell_length_c 10.8058(2)
_cell_measurement_reflns_used 8192
_cell_measurement_temperature 203(2)
_cell_measurement_theta_max 26
_cell_measurement_theta_min 2
_cell_volume 1715.57(5)
_computing_cell_refinement SMART
_computing_data_collection 'SMART (Siemens, 1995)'
_computing_data_reduction 'SAINT (Siemens, 1995)'
_computing_publication_material SHELXL97
_computing_structure_refinement 'SHELXL97 Sheldrick, (1997)'
_computing_structure_solution 'SHELXS (Sheldrick, 1990)'
_diffrn_ambient_temperature 203(2)
_diffrn_measured_fraction_theta_full .996
_diffrn_measured_fraction_theta_max .996
_diffrn_measurement_device_type 'Siemens SMART'
_diffrn_measurement_method 'Area-detector \w'
_diffrn_radiation_monochromator graphite
_diffrn_radiation_source 'fine-focus sealed tube'
_diffrn_radiation_type MoK\a
_diffrn_radiation_wavelength .71073
_diffrn_reflns_av_R_equivalents .031
_diffrn_reflns_av_sigmaI/netI .0265
_diffrn_reflns_limit_h_max 12
_diffrn_reflns_limit_h_min -12
_diffrn_reflns_limit_k_max 19
_diffrn_reflns_limit_k_min -19
_diffrn_reflns_limit_l_max 13
_diffrn_reflns_limit_l_min -13
_diffrn_reflns_number 15834
_diffrn_reflns_theta_full 26.38
_diffrn_reflns_theta_max 26.38
_diffrn_reflns_theta_min 1.89
_diffrn_standards_decay_% 0
_exptl_absorpt_coefficient_mu .882
_exptl_absorpt_correction_T_max .857
_exptl_absorpt_correction_T_min .778
_exptl_absorpt_correction_type multi-scan
_exptl_absorpt_process_details '(Blessing, 1995)'
_exptl_crystal_colour Orange
_exptl_crystal_density_diffrn 1.447
_exptl_crystal_density_method 'not measured'
_exptl_crystal_description Prism
_exptl_crystal_F_000 768
_exptl_crystal_size_max .30
_exptl_crystal_size_mid .22
_exptl_crystal_size_min .18
_refine_diff_density_max .335
_refine_diff_density_min -.263
_refine_ls_extinction_method none
_refine_ls_goodness_of_fit_ref .998
_refine_ls_hydrogen_treatment constr
_refine_ls_matrix_type full
_refine_ls_number_parameters 211
_refine_ls_number_reflns 3634
_refine_ls_number_restraints 72
_refine_ls_restrained_S_all .997
_refine_ls_R_factor_all .0505
_refine_ls_R_factor_gt .0346
_refine_ls_shift/su_max .001
_refine_ls_shift/su_mean .000
_refine_ls_structure_factor_coef Fsqd
_refine_ls_weighting_details 'w = 1/[\s^2^(Fo^2^)+(0.0472P)^2^+0.6603P] where P = (Fo^2^+2Fc^2^)/3'
_refine_ls_weighting_scheme calc
_refine_ls_wR_factor_ref .0952
_reflns_number_gt 2789
_reflns_number_total 3634
_reflns_threshold_expression I>2\s(I)
_cod_data_source_file qb0153.cif
_cod_data_source_block III
_cod_depositor_comments
;
The following automatic conversions were performed:
'_symmetry_cell_setting' value 'Monoclinic' changed to 'monoclinic'
according to '/home/saulius/struct/CIF-dictionaries/cif_core.dic'
dictionary named 'cif_core.dic' version 2.4.1 from 2010-06-29.

Automatic conversion script
Id: cif_fix_enum 1527 2010-12-29 10:47:43Z saulius 

The following automatic conversions were performed:

'_symmetry_cell_setting' value 'Monoclinic' changed to 'monoclinic'
according to /home/saulius/struct/CIF-dictionaries/cif_core.dic
dictionary named 'cif_core.dic' version 2.4.1 from
2010-06-29.

'_exptl_absorpt_correction_type' value 'Multi-scan'
changed to 'multi-scan' according to
/home/saulius/struct/CIF-dictionaries/cif_core.dic dictionary named
'cif_core.dic' version 2.4.1 from 2010-06-29.

Automatic conversion script
Id: cif_fix_values 1715 2011-07-08 13:25:40Z adriana 

The following automatic conversions were performed:

'_refine_ls_weighting_scheme' value 'calc w =
1/[\s^2^(Fo^2^)+(0.0472P)^2^+0.6603P] where P = (Fo^2^+2Fc^2^)/3' was
changed to 'calc'. New tag '_refine_ls_weighting_details' was
created. The value of the new tag was set to 'w =
1/[\s^2^(Fo^2^)+(0.0472P)^2^+0.6603P] where P = (Fo^2^+2Fc^2^)/3'.

Automatic conversion script
Id: cif_fix_values 3143 2015-03-26 13:38:13Z robertas 
;
_cod_original_cell_volume 1715.58(5)
_cod_original_sg_symbol_H-M 'P 21/m'
_cod_database_code 2010576
_cod_database_fobs_code 2010576

loop_
_symmetry_equiv_pos_as_xyz
'x, y, z'
'-x, y+1/2, -z'
'-x, -y, -z'
'x, -y-1/2, z'

loop_
_atom_site_label
_atom_site_fract_x
_atom_site_fract_y
_atom_site_fract_z
_atom_site_U_iso_or_equiv
_atom_site_adp_type
_atom_site_calc_flag
_atom_site_refinement_flags
_atom_site_occupancy
_atom_site_disorder_assembly
_atom_site_disorder_group
_atom_site_type_symbol
Ni .38982(4) .2500 .82875(3) .04148(13) Uani d S 1 . . Ni
S1 .31573(7) .35159(4) .93587(6) .05904(18) Uani d . 1 . . S
P1 .48000(6) .15051(4) .71370(5) .04412(15) Uani d . 1 . . P
C1 .1797(4) .4041(2) 1.1268(4) .0995(12) Uani d . 1 . . C
H1A .2089 .4550 1.0870 .149 Uiso calc R 1 . . H
H1B .2158 .4030 1.2125 .149 Uiso calc R 1 . . H
H1C .0828 .4032 1.1241 .149 Uiso calc R 1 . . H
C2 .2287(3) .32782(18) 1.0594(2) .0614(7) Uani d . 1 . . C
C3 .1970(4) .2500 1.1021(4) .0701(11) Uani d S 1 . . C
H3 .1454 .2500 1.1713 .084 Uiso calc SR 1 . . H
C4 .4751(3) .16997(16) .5464(2) .0573(6) Uani d . 1 . . C
H4A .5172 .1220 .5074 .069 Uiso calc R 1 . . H
H4B .3813 .1714 .5141 .069 Uiso calc R 1 . . H
C5 .5420(4) .2500 .5057(3) .0556(8) Uani d S 1 . . C
H5A .5422 .2500 .4150 .067 Uiso calc SR 1 . . H
H5B .6353 .2500 .5396 .067 Uiso calc SR 1 . . H
C11 .4021(2) .04626(15) .7167(2) .0509(5) Uani d . 1 . . C
C12 .4656(3) -.02166(17) .7736(3) .0662(7) Uani d . 1 . . C
H12A .5515 -.0153 .8134 .079 Uiso calc R 1 . . H
C13 .4027(4) -.09994(19) .7725(3) .0842(9) Uani d . 1 . . C
H13A .4467 -.1464 .8108 .101 Uiso calc R 1 . . H
C14 .2783(4) -.1095(2) .7162(3) .0845(10) Uani d . 1 . . C
H14A .2367 -.1626 .7155 .101 Uiso calc R 1 . . H
C15 .2135(3) -.0424(2) .6607(3) .0823(9) Uani d . 1 . . C
H15A .1270 -.0493 .6225 .099 Uiso calc R 1 . . H
C16 .2744(3) .03590(19) .6605(3) .0708(7) Uani d . 1 . . C
H16A .2292 .0820 .6224 .085 Uiso calc R 1 . . H
C21 .6545(2) .13424(15) .7651(3) .0541(6) Uani d U 1 . . C
C22 .6943(3) .1442(2) .8880(4) .0965(12) Uani d U 1 . . C
H22A .6305 .1570 .9447 .116 Uiso calc R 1 . . H
C23 .8272(4) .1356(3) .9300(5) .141(2) Uani d U 1 . . C
H23A .8535 .1422 1.0147 .170 Uiso calc R 1 . . H
C24 .9187(4) .1175(3) .8481(6) .131(2) Uani d U 1 . . C
H24A 1.0093 .1130 .8761 .157 Uiso calc R 1 . . H
C25 .8824(4) .1061(4) .7281(6) .142(2) Uani d U 1 . . C
H25A .9470 .0928 .6724 .170 Uiso calc R 1 . . H
C26 .7489(3) .1139(3) .6855(4) .1076(14) Uani d U 1 . . C
H26A .7235 .1051 .6011 .129 Uiso calc R 1 . . H
P2 .05592(9) .2500 .45600(9) .0620(3) Uani d S 1 . . P
F1 -.0151(2) .2500 .3197(2) .1001(10) Uani d S 1 . . F
F2 -.0847(3) .2500 .5091(3) .1087(10) Uani d S 1 . . F
F3 .1291(3) .2500 .5914(2) .0930(8) Uani d S 1 . . F
F4 .1976(2) .2500 .4005(2) .1244(13) Uani d S 1 . . F
F5 .0568(2) .15064(14) .4566(3) .1275(9) Uani d . 1 . . F

loop_
_atom_site_aniso_label
_atom_site_aniso_U_11
_atom_site_aniso_U_22
_atom_site_aniso_U_33
_atom_site_aniso_U_12
_atom_site_aniso_U_13
_atom_site_aniso_U_23
Ni .0358(2) .0466(2) .0424(2) .000 .00536(16) .000
S1 .0621(4) .0539(4) .0640(4) -.0058(3) .0244(3) -.0084(3)
P1 .0391(3) .0472(3) .0464(3) .0010(2) .0057(2) -.0009(2)
C1 .110(3) .085(2) .110(3) -.018(2) .059(2) -.040(2)
C2 .0597(15) .0711(17) .0552(14) -.0074(13) .0157(12) -.0153(13)
C3 .077(3) .078(3) .059(2) .000 .0291(19) .000
C4 .0658(15) .0615(15) .0450(13) -.0015(12) .0061(11) -.0054(11)
C5 .060(2) .065(2) .0423(17) .000 .0093(15) .000
C11 .0500(13) .0496(13) .0540(13) -.0025(10) .0104(10) -.0055(11)
C12 .0674(16) .0549(16) .0757(18) -.0021(13) .0028(14) .0038(13)
C13 .098(2) .0538(17) .102(2) -.0060(16) .0096(19) .0056(16)
C14 .096(2) .0600(19) .100(2) -.0255(18) .022(2) -.0142(17)
C15 .0680(18) .082(2) .097(2) -.0243(17) .0032(17) -.0141(18)
C16 .0554(15) .0674(18) .088(2) -.0092(13) -.0026(14) -.0030(15)
C21 .0400(12) .0479(13) .0752(16) .0014(10) .0087(11) .0090(12)
C22 .0629(18) .112(3) .110(3) .0295(18) -.0289(18) -.046(2)
C23 .085(3) .138(4) .190(5) .042(3) -.069(3) -.069(4)
C24 .047(2) .104(3) .236(6) -.0044(19) -.017(3) .051(4)
C25 .062(2) .193(5) .178(5) .047(3) .058(3) .119(4)
C26 .0673(19) .159(4) .100(2) .047(2) .0360(18) .062(2)
P2 .0480(5) .0877(7) .0500(5) .000 .0014(4) .000
F1 .0494(12) .196(3) .0543(13) .000 -.0042(10) .000
F2 .0692(16) .177(3) .0839(18) .000 .0311(14) .000
F3 .1046(19) .119(2) .0529(13) .000 -.0154(13) .000
F4 .0436(13) .255(4) .0738(16) .000 .0017(12) .000
F5 .1328(19) .0891(15) .153(2) .0085(13) -.0389(16) -.0239(14)

loop_
_atom_type_symbol
_atom_type_description
_atom_type_scat_dispersion_real
_atom_type_scat_dispersion_imag
_atom_type_scat_source
C C .0033 .0016 'International Tables Vol C Tables 4.2.6.8 and 6.1.1.4'
H H .0000 .0000 'International Tables Vol C Tables 4.2.6.8 and 6.1.1.4'
P P .1023 .0942 'International Tables Vol C Tables 4.2.6.8 and 6.1.1.4'
S S .1246 .1234 'International Tables Vol C Tables 4.2.6.8 and 6.1.1.4'
Ni Ni .3393 1.1124 'International Tables Vol C Tables 4.2.6.8 and 6.1.1.4'
F F .0171 .0103 'International Tables Vol C Tables 4.2.6.8 and 6.1.1.4'

loop_
_geom_angle_atom_site_label_1
_geom_angle_atom_site_label_2
_geom_angle_atom_site_label_3
_geom_angle_site_symmetry_1
_geom_angle_site_symmetry_3
_geom_angle
S1 Ni S1 . 4_565 97.23(4)
S1 Ni P1 . . 175.62(3)
S1 Ni P1 4_565 . 86.55(2)
S1 Ni P1 . 4_565 86.55(2)
S1 Ni P1 4_565 4_565 175.62(3)
P1 Ni P1 . 4_565 89.59(3)
C2 S1 Ni . . 118.49(10)
C2 S1 P1 . 4_565 166.42(10)
Ni S1 P1 . 4_565 48.001(18)
C2 S1 S1 . 4_565 77.11(10)
Ni S1 S1 . 4_565 41.388(19)
P1 S1 S1 4_565 4_565 89.368(16)
C21 P1 C11 . . 105.64(11)
C21 P1 C4 . . 106.40(12)
C11 P1 C4 . . 100.86(11)
C21 P1 Ni . . 110.46(9)
C11 P1 Ni . . 115.90(8)
C4 P1 Ni . . 116.49(9)
C21 P1 P1 . 4_565 98.17(8)
C11 P1 P1 . 4_565 154.63(7)
C4 P1 P1 . 4_565 80.30(8)
Ni P1 P1 . 4_565 45.206(16)
C3 C2 C1 . . 118.0(3)
C3 C2 S1 . . 128.0(2)
C1 C2 S1 . . 114.0(2)
C2 C3 C2 4_565 . 129.7(4)
C5 C4 P1 . . 116.51(19)
C4 C5 C4 . 4_565 113.7(3)
C12 C11 C16 . . 119.1(2)
C12 C11 P1 . . 122.10(19)
C16 C11 P1 . . 118.8(2)
C11 C12 C13 . . 120.0(3)
C14 C13 C12 . . 120.4(3)
C13 C14 C15 . . 120.2(3)
C14 C15 C16 . . 120.3(3)
C15 C16 C11 . . 120.0(3)
C26 C21 C22 . . 118.1(3)
C26 C21 P1 . . 122.6(2)
C22 C21 P1 . . 119.2(2)
C21 C22 C23 . . 121.0(4)
C24 C23 C22 . . 119.3(4)
C25 C24 C23 . . 121.0(4)
C24 C25 C26 . . 119.9(4)
C21 C26 C25 . . 120.6(4)
F2 P2 F5 . 4_565 90.21(11)
F2 P2 F5 . . 90.21(11)
F5 P2 F5 4_565 . 179.21(18)
F2 P2 F4 . . 179.28(15)
F5 P2 F4 4_565 . 89.79(11)
F5 P2 F4 . . 89.79(11)
F2 P2 F3 . . 91.81(16)
F5 P2 F3 4_565 . 89.66(9)
F5 P2 F3 . . 89.66(9)
F4 P2 F3 . . 88.91(15)
F2 P2 F1 . . 89.06(14)
F5 P2 F1 4_565 . 90.34(9)
F5 P2 F1 . . 90.34(9)
F4 P2 F1 . . 90.22(13)
F3 P2 F1 . . 179.13(15)

loop_
_geom_bond_atom_site_label_1
_geom_bond_atom_site_label_2
_geom_bond_site_symmetry_2
_geom_bond_distance
_geom_bond_publ_flag
Ni S1 . 2.1479(7) ?
Ni S1 4_565 2.1479(7) ?
Ni P1 . 2.2401(6) ?
Ni P1 4_565 2.2401(6) ?
S1 C2 . 1.690(3) ?
S1 P1 4_565 3.0088(8) ?
S1 S1 4_565 3.2230(13) ?
P1 C21 . 1.816(2) ?
P1 C11 . 1.830(2) ?
P1 C4 . 1.832(2) ?
P1 P1 4_565 3.1565(12) ?
C1 C2 . 1.513(4) ?
C2 C3 . 1.364(3) ?
C3 C2 4_565 1.364(3) ?
C4 C5 . 1.516(3) ?
C5 C4 4_565 1.516(3) ?
C11 C12 . 1.375(4) ?
C11 C16 . 1.388(3) ?
C12 C13 . 1.393(4) ?
C13 C14 . 1.357(5) ?
C14 C15 . 1.364(5) ?
C15 C16 . 1.384(4) ?
C21 C26 . 1.363(4) ?
C21 C22 . 1.368(4) ?
C22 C23 . 1.384(5) ?
C23 C24 . 1.352(7) ?
C24 C25 . 1.334(7) ?
C25 C26 . 1.391(5) ?
P2 F2 . 1.561(3) ?
P2 F5 4_565 1.576(2) ?
P2 F5 . 1.576(2) ?
P2 F4 . 1.582(3) ?
P2 F3 . 1.589(2) ?
P2 F1 . 1.589(2) ?
